data_4113741
loop_
_publ_author_name
'Tracy A. Hanna'
'Lihua Liu'
'Alfredo M. Angeles-Boza'
'Xiaodi Kou'
'C. David Gutsche'
'Krzysztof Ejsmont'
'William H. Watson'
'Lev N. Zakharov'
'Christopher D. Incarvito'
'Arnold L. Rheingold'

_publ_contact_author 'Tracy A. Hanna'
_publ_contact_author_email T.Hanna@tcu.edu
_publ_section_title
;
 Synthesis, Structures, and Conformational Characteristics of Calixarene
 Monoanions and Dianions
;
_journal_name_full 'Journal of the American Chemical Society'
_journal_page_first 6228
_journal_page_last 6238
_journal_paper_doi 10.1021/ja0289797
_journal_volume 125
_journal_year 2003
_chemical_formula_sum 'C52 H54 Cl3 Li O9'
_chemical_formula_weight 936.24
_chemical_name_systematic
; 
 ? 
;
_space_group_IT_number 14
_symmetry_cell_setting monoclinic
_symmetry_space_group_name_Hall '-P 2ybc'
_symmetry_space_group_name_H-M 'P 1 21/c 1'
_atom_sites_solution_hydrogens geom
_atom_sites_solution_primary direct
_atom_sites_solution_secondary difmap
_audit_creation_method SHELXL-97
_cell_angle_alpha 90.00
_cell_angle_beta 104.4370(10)
_cell_angle_gamma 90.00
_cell_formula_units_Z 4
_cell_length_a 12.0435(8)
_cell_length_b 18.8487(12)
_cell_length_c 22.2687(14)
_cell_measurement_temperature 213(2)
_cell_volume 4895.5(5)
_computing_cell_refinement 'Bruker SMART'
_computing_data_collection 'Bruker SMART'
_computing_data_reduction 'Bruker SHELXTL'
_computing_molecular_graphics 'Bruker SHELXTL'
_computing_publication_material 'Bruker SHELXTL'
_computing_structure_refinement 'SHELXL-97 (Sheldrick, 1997)'
_computing_structure_solution 'SHELXS-97 (Sheldrick, 1990)'
_diffrn_ambient_temperature 213(2)
_diffrn_measured_fraction_theta_full 1.000
_diffrn_measured_fraction_theta_max 1.000
_diffrn_measurement_device_type 'CCD area detector'
_diffrn_measurement_method 'phi and omega scans'
_diffrn_radiation_monochromator graphite
_diffrn_radiation_source 'fine-focus sealed tube'
_diffrn_radiation_type MoK\a
_diffrn_radiation_wavelength 0.71073
_diffrn_reflns_av_R_equivalents 0.0556
_diffrn_reflns_av_sigmaI/netI 0.0821
_diffrn_reflns_limit_h_max 12
_diffrn_reflns_limit_h_min -12
_diffrn_reflns_limit_k_max 20
_diffrn_reflns_limit_k_min -20
_diffrn_reflns_limit_l_max 23
_diffrn_reflns_limit_l_min -21
_diffrn_reflns_number 20515
_diffrn_reflns_theta_full 22.50
_diffrn_reflns_theta_max 22.50
_diffrn_reflns_theta_min 1.43
_exptl_absorpt_coefficient_mu 0.242
_exptl_absorpt_correction_T_max 0.3300
_exptl_absorpt_correction_T_min 0.2905
_exptl_absorpt_correction_type empirical
_exptl_crystal_colour COLORLESS
_exptl_crystal_density_diffrn 1.270
_exptl_crystal_description PLATE
_exptl_crystal_F_000 1968
_exptl_crystal_size_max 0.12
_exptl_crystal_size_mid 0.20
_exptl_crystal_size_min 0.40
_refine_diff_density_max 0.481
_refine_diff_density_min -0.522
_refine_diff_density_rms 0.066
_refine_ls_extinction_coef 0.0000(5)
_refine_ls_extinction_expression Fc^*^=kFc[1+0.001xFc^2^\l^3^/sin(2\q)]^-1/4^
_refine_ls_extinction_method SHELXL
_refine_ls_goodness_of_fit_ref 0.993
_refine_ls_hydrogen_treatment mixed
_refine_ls_matrix_type full
_refine_ls_number_parameters 598
_refine_ls_number_reflns 6395
_refine_ls_number_restraints 0
_refine_ls_restrained_S_all 0.993
_refine_ls_R_factor_all 0.1441
_refine_ls_R_factor_gt 0.0810
_refine_ls_shift/su_max 3.914
_refine_ls_shift/su_mean 0.015
_refine_ls_structure_factor_coef Fsqd
_refine_ls_weighting_details 'calc w=1/[\s^2^(Fo^2^)+(0.1326P)^2^+0.0000P] where P=(Fo^2^+2Fc^2^)/3'
_refine_ls_weighting_scheme calc
_refine_ls_wR_factor_gt 0.2017
_refine_ls_wR_factor_ref 0.2339
_reflns_number_gt 3289
_reflns_number_total 6395
_reflns_threshold_expression >2sigma(I)
_cod_data_source_file ja0289797si20021230_042221_06.cif
_cod_data_source_block 11
_cod_database_code 4113741

loop_
_symmetry_equiv_pos_as_xyz
'x, y, z'
'-x, y+1/2, -z+1/2'
'-x, -y, -z'
'x, -y-1/2, z-1/2'

loop_
_atom_site_label
_atom_site_type_symbol
_atom_site_fract_x
_atom_site_fract_y
_atom_site_fract_z
_atom_site_U_iso_or_equiv
_atom_site_adp_type
_atom_site_occupancy
_atom_site_symmetry_multiplicity
_atom_site_calc_flag
_atom_site_refinement_flags
Cl1 Cl 0.8320(3) 0.80547(12) 0.49281(12) 0.1358(11) Uani 1 1 d .
Cl2 Cl 0.76347(18) 0.95050(12) 0.47784(10) 0.0989(8) Uani 1 1 d .
Cl3 Cl 0.9836(2) 0.91387(17) 0.55145(12) 0.1469(12) Uani 1 1 d .
Li1 Li 0.2652(8) 0.8754(5) 0.2199(4) 0.050(3) Uani 1 1 d .
O1 O 0.3033(3) 0.86709(19) 0.14083(16) 0.0466(10) Uani 1 1 d .
O2 O 0.4574(3) 0.9534(2) 0.12060(18) 0.0491(11) Uani 1 1 d .
H2 H 0.3989 0.9346 0.1268 0.074 Uiso 1 1 calc R
O3 O 0.6526(3) 0.95791(19) 0.20892(17) 0.0507(11) Uani 1 1 d .
H3A H 0.5869 0.9609 0.1860 0.076 Uiso 1 1 calc R
O4 O 0.6741(3) 0.8750(2) 0.32288(17) 0.0503(11) Uani 1 1 d .
H4A H 0.6589 0.8568 0.3538 0.075 Uiso 1 1 calc R
O5 O 0.6507(3) 0.7838(2) 0.22454(18) 0.0542(11) Uani 1 1 d .
H5A H 0.5933 0.7845 0.1948 0.081 Uiso 1 1 calc R
O6 O 0.4568(3) 0.7769(2) 0.13844(18) 0.0531(11) Uani 1 1 d .
H6 H 0.4006 0.8039 0.1323 0.080 Uiso 1 1 calc R
O7 O 0.3429(5) 0.9581(3) 0.2560(3) 0.1030(19) Uani 1 1 d .
O8 O 0.3253(6) 0.8018(3) 0.2748(3) 0.134(3) Uani 1 1 d .
O9 O 0.1035(5) 0.8843(4) 0.2014(2) 0.120(2) Uani 1 1 d .
C1 C 0.2228(5) 0.8666(3) 0.0858(3) 0.0422(15) Uani 1 1 d .
C2 C 0.1824(5) 0.8015(4) 0.0592(3) 0.0503(16) Uani 1 1 d .
C3 C 0.1043(5) 0.8032(4) 0.0008(3) 0.0577(18) Uani 1 1 d .
H3 H 0.0768 0.7601 -0.0185 0.069 Uiso 1 1 calc R
C4 C 0.0670(5) 0.8652(4) -0.0291(3) 0.0614(19) Uani 1 1 d .
H4 H 0.0159 0.8646 -0.0686 0.074 Uiso 1 1 calc R
C5 C 0.1051(5) 0.9287(4) -0.0007(3) 0.0527(17) Uani 1 1 d .
H5 H 0.0785 0.9715 -0.0207 0.063 Uiso 1 1 calc R
C6 C 0.1825(5) 0.9302(3) 0.0572(3) 0.0453(15) Uani 1 1 d .
C7 C 0.2186(5) 1.0002(3) 0.0895(3) 0.0549(17) Uani 1 1 d .
H7A H 0.1513 1.0314 0.0819 0.066 Uiso 1 1 calc R
H7B H 0.2428 0.9915 0.1342 0.066 Uiso 1 1 calc R
C8 C 0.4277(5) 1.0139(3) 0.0859(2) 0.0412(15) Uani 1 1 d .
C9 C 0.3138(5) 1.0393(3) 0.0704(2) 0.0473(16) Uani 1 1 d .
C10 C 0.2943(6) 1.1015(4) 0.0368(3) 0.0620(19) Uani 1 1 d .
H10 H 0.2198 1.1205 0.0264 0.074 Uiso 1 1 calc R
C11 C 0.3799(7) 1.1370(3) 0.0180(3) 0.064(2) Uani 1 1 d .
H11 H 0.3633 1.1789 -0.0055 0.077 Uiso 1 1 calc R
C12 C 0.4901(6) 1.1105(3) 0.0339(3) 0.0559(17) Uani 1 1 d .
H12 H 0.5485 1.1346 0.0210 0.067 Uiso 1 1 calc R
C13 C 0.5162(5) 1.0491(3) 0.0684(2) 0.0447(15) Uani 1 1 d .
C14 C 0.6371(5) 1.0208(3) 0.0862(3) 0.0499(16) Uani 1 1 d .
H14A H 0.6746 1.0323 0.0531 0.060 Uiso 1 1 calc R
H14B H 0.6341 0.9690 0.0893 0.060 Uiso 1 1 calc R
C15 C 0.7120(5) 1.0183(3) 0.2042(3) 0.0400(14) Uani 1 1 d .
C16 C 0.7100(5) 1.0501(3) 0.1473(3) 0.0410(14) Uani 1 1 d .
C17 C 0.7766(5) 1.1097(3) 0.1472(3) 0.0510(17) Uani 1 1 d .
H17 H 0.7762 1.1317 0.1093 0.061 Uiso 1 1 calc R
C18 C 0.8433(5) 1.1376(3) 0.2012(3) 0.0618(19) Uani 1 1 d .
H18 H 0.8881 1.1782 0.2003 0.074 Uiso 1 1 calc R
C19 C 0.8437(5) 1.1049(3) 0.2570(3) 0.0534(17) Uani 1 1 d .
H19 H 0.8889 1.1241 0.2941 0.064 Uiso 1 1 calc R
C20 C 0.7803(5) 1.0456(3) 0.2597(3) 0.0393(14) Uani 1 1 d .
C21 C 0.7827(5) 1.0089(3) 0.3203(3) 0.0510(16) Uani 1 1 d .
H21A H 0.8174 1.0411 0.3544 0.061 Uiso 1 1 calc R
H21B H 0.7035 1.0002 0.3224 0.061 Uiso 1 1 calc R
C22 C 0.7911(5) 0.8749(3) 0.3302(2) 0.0399(14) Uani 1 1 d .
C23 C 0.8466(5) 0.9398(3) 0.3305(2) 0.0409(14) Uani 1 1 d .
C24 C 0.9651(5) 0.9383(3) 0.3391(2) 0.0495(16) Uani 1 1 d .
H24 H 1.0043 0.9814 0.3384 0.059 Uiso 1 1 calc R
C25 C 1.0266(5) 0.8766(4) 0.3483(3) 0.0531(16) Uani 1 1 d .
H25 H 1.1068 0.8773 0.3549 0.064 Uiso 1 1 calc R
C26 C 0.9692(5) 0.8133(3) 0.3479(2) 0.0495(16) Uani 1 1 d .
H26 H 1.0110 0.7706 0.3540 0.059 Uiso 1 1 calc R
C27 C 0.8505(5) 0.8112(3) 0.3386(2) 0.0420(15) Uani 1 1 d .
C28 C 0.7901(5) 0.7403(3) 0.3376(2) 0.0473(16) Uani 1 1 d .
H28A H 0.8316 0.7117 0.3728 0.057 Uiso 1 1 calc R
H28B H 0.7126 0.7486 0.3427 0.057 Uiso 1 1 calc R
C29 C 0.7133(5) 0.7235(3) 0.2217(3) 0.0391(14) Uani 1 1 d .
C30 C 0.7818(5) 0.6991(3) 0.2784(3) 0.0437(15) Uani 1 1 d .
C31 C 0.8431(5) 0.6373(3) 0.2779(3) 0.0563(17) Uani 1 1 d .
H31 H 0.8881 0.6191 0.3154 0.068 Uiso 1 1 calc R
C32 C 0.8395(5) 0.6018(3) 0.2234(3) 0.0612(18) Uani 1 1 d .
H32 H 0.8806 0.5593 0.2241 0.073 Uiso 1 1 calc R
C33 C 0.7752(5) 0.6286(3) 0.1674(3) 0.0517(16) Uani 1 1 d .
H33 H 0.7749 0.6049 0.1302 0.062 Uiso 1 1 calc R
C34 C 0.7115(5) 0.6902(3) 0.1659(3) 0.0430(15) Uani 1 1 d .
C35 C 0.6463(5) 0.7204(3) 0.1047(3) 0.0511(16) Uani 1 1 d .
H35A H 0.6422 0.7720 0.1090 0.061 Uiso 1 1 calc R
H35B H 0.6904 0.7110 0.0740 0.061 Uiso 1 1 calc R
C36 C 0.4341(5) 0.7225(3) 0.0970(3) 0.0434(15) Uani 1 1 d .
C37 C 0.5273(5) 0.6928(3) 0.0797(3) 0.0454(15) Uani 1 1 d .
C38 C 0.5047(6) 0.6373(3) 0.0379(3) 0.0617(19) Uani 1 1 d .
H38 H 0.5662 0.6160 0.0256 0.074 Uiso 1 1 calc R
C39 C 0.3964(7) 0.6121(3) 0.0138(3) 0.070(2) Uani 1 1 d .
H39 H 0.3842 0.5746 -0.0149 0.084 Uiso 1 1 calc R
C40 C 0.3056(6) 0.6416(3) 0.0314(3) 0.0610(18) Uani 1 1 d .
H40 H 0.2315 0.6233 0.0152 0.073 Uiso 1 1 calc R
C41 C 0.3205(5) 0.6978(3) 0.0727(3) 0.0499(16) Uani 1 1 d .
C42 C 0.2207(5) 0.7317(3) 0.0914(3) 0.0578(18) Uani 1 1 d .
H42A H 0.2420 0.7397 0.1363 0.069 Uiso 1 1 calc R
H42B H 0.1558 0.6987 0.0822 0.069 Uiso 1 1 calc R
C43 C 0.4092(6) 0.9950(4) 0.2905(3) 0.066(2) Uani 1 1 d .
C44 C 0.4524(8) 0.9786(4) 0.3579(3) 0.100(3) Uani 1 1 d .
H44A H 0.3939 0.9530 0.3722 0.150 Uiso 1 1 calc R
H44B H 0.4703 1.0225 0.3811 0.150 Uiso 1 1 calc R
H44C H 0.5209 0.9497 0.3643 0.150 Uiso 1 1 calc R
C45 C 0.4544(6) 1.0586(4) 0.2670(4) 0.083(2) Uani 1 1 d .
H45A H 0.5228 1.0464 0.2537 0.125 Uiso 1 1 calc R
H45B H 0.4733 1.0940 0.2996 0.125 Uiso 1 1 calc R
H45C H 0.3970 1.0776 0.2321 0.125 Uiso 1 1 calc R
C46 C 0.3861(7) 0.7642(4) 0.3135(4) 0.081(2) Uani 1 1 d .
C47 C 0.3991(11) 0.7772(5) 0.3796(4) 0.169(5) Uani 1 1 d .
H47A H 0.3363 0.8066 0.3852 0.253 Uiso 1 1 calc R
H47B H 0.4713 0.8014 0.3966 0.253 Uiso 1 1 calc R
H47C H 0.3985 0.7324 0.4009 0.253 Uiso 1 1 calc R
C48 C 0.4430(6) 0.7026(4) 0.2956(4) 0.098(3) Uani 1 1 d .
H48A H 0.4571 0.7107 0.2551 0.148 Uiso 1 1 calc R
H48B H 0.3945 0.6612 0.2939 0.148 Uiso 1 1 calc R
H48C H 0.5153 0.6948 0.3258 0.148 Uiso 1 1 calc R
C49 C 0.0127(7) 0.8693(4) 0.1815(3) 0.064(2) Uani 1 1 d .
C50 C -0.0184(13) 0.7937(6) 0.1768(5) 0.214(7) Uani 1 1 d .
H50A H -0.0640 0.7835 0.1352 0.321 Uiso 1 1 calc R
H50B H -0.0624 0.7826 0.2066 0.321 Uiso 1 1 calc R
H50C H 0.0508 0.7651 0.1854 0.321 Uiso 1 1 calc R
C51 C -0.0802(14) 0.9145(9) 0.1606(6) 0.307(12) Uani 1 1 d .
H51A H -0.1467 0.8955 0.1723 0.460 Uiso 1 1 calc R
H51B H -0.0966 0.9186 0.1158 0.460 Uiso 1 1 calc R
H51C H -0.0620 0.9610 0.1792 0.460 Uiso 1 1 calc R
C52 C 0.8760(6) 0.8918(4) 0.4874(3) 0.071(2) Uani 1 1 d .
H52 H 0.9074 0.8953 0.4504 0.085 Uiso 1 1 calc R

loop_
_atom_site_aniso_label
_atom_site_aniso_U_11
_atom_site_aniso_U_22
_atom_site_aniso_U_33
_atom_site_aniso_U_23
_atom_site_aniso_U_13
_atom_site_aniso_U_12
Cl1 0.207(3) 0.0947(17) 0.148(2) 0.0069(15) 0.125(2) 0.0017(18)
Cl2 0.0766(14) 0.1168(17) 0.1057(17) 0.0173(13) 0.0269(12) 0.0246(13)
Cl3 0.107(2) 0.206(3) 0.1024(19) -0.0383(19) -0.0211(15) 0.043(2)
Li1 0.038(6) 0.060(7) 0.050(6) -0.002(5) 0.010(5) 0.003(5)
O1 0.032(2) 0.069(3) 0.035(2) -0.0046(19) 0.0007(19) 0.004(2)
O2 0.033(2) 0.056(3) 0.057(3) 0.016(2) 0.009(2) 0.009(2)
O3 0.050(3) 0.048(3) 0.050(3) 0.009(2) 0.003(2) -0.011(2)
O4 0.037(3) 0.061(3) 0.056(3) 0.008(2) 0.018(2) 0.001(2)
O5 0.046(3) 0.056(3) 0.053(3) 0.000(2) -0.003(2) 0.010(2)
O6 0.035(2) 0.058(3) 0.061(3) -0.010(2) 0.002(2) 0.007(2)
O7 0.110(4) 0.078(4) 0.110(5) -0.046(3) 0.006(4) -0.022(3)
O8 0.158(6) 0.090(4) 0.123(5) 0.061(4) -0.023(4) -0.006(4)
O9 0.047(4) 0.250(8) 0.066(4) -0.014(4) 0.022(3) -0.009(4)
C1 0.023(3) 0.070(5) 0.033(4) -0.005(3) 0.005(3) 0.006(3)
C2 0.026(3) 0.084(5) 0.040(4) -0.009(4) 0.006(3) -0.006(3)
C3 0.038(4) 0.084(5) 0.048(4) -0.018(4) 0.006(3) -0.009(4)
C4 0.031(4) 0.106(6) 0.040(4) -0.008(4) -0.005(3) 0.007(4)
C5 0.024(3) 0.095(5) 0.036(4) -0.006(4) 0.003(3) 0.009(3)
C6 0.028(3) 0.071(5) 0.036(4) -0.008(3) 0.006(3) 0.010(3)
C7 0.035(4) 0.077(5) 0.050(4) -0.002(4) 0.006(3) 0.023(3)
C8 0.047(4) 0.041(4) 0.031(3) 0.000(3) 0.003(3) 0.009(3)
C9 0.056(4) 0.050(4) 0.031(3) -0.005(3) 0.001(3) 0.022(3)
C10 0.068(5) 0.058(5) 0.049(4) -0.008(4) -0.005(4) 0.023(4)
C11 0.088(6) 0.050(4) 0.044(4) 0.006(3) -0.003(4) 0.010(4)
C12 0.077(5) 0.046(4) 0.040(4) -0.002(3) 0.007(3) -0.004(4)
C13 0.051(4) 0.050(4) 0.030(3) -0.010(3) 0.002(3) -0.001(3)
C14 0.062(4) 0.053(4) 0.040(4) -0.005(3) 0.023(3) -0.006(3)
C15 0.032(3) 0.039(4) 0.052(4) -0.006(3) 0.016(3) -0.002(3)
C16 0.038(4) 0.041(4) 0.049(4) -0.003(3) 0.020(3) 0.003(3)
C17 0.038(4) 0.055(4) 0.064(5) 0.012(3) 0.020(3) -0.002(3)
C18 0.049(4) 0.054(4) 0.079(5) 0.011(4) 0.009(4) -0.022(3)
C19 0.042(4) 0.055(4) 0.057(4) -0.004(3) -0.001(3) -0.011(3)
C20 0.030(3) 0.039(4) 0.048(4) -0.002(3) 0.008(3) -0.003(3)
C21 0.048(4) 0.056(4) 0.049(4) -0.007(3) 0.010(3) 0.001(3)
C22 0.029(3) 0.055(4) 0.036(3) 0.005(3) 0.007(3) -0.001(3)
C23 0.030(4) 0.054(4) 0.037(3) -0.001(3) 0.004(3) -0.001(3)
C24 0.042(4) 0.061(5) 0.045(4) 0.000(3) 0.009(3) -0.010(4)
C25 0.035(4) 0.065(5) 0.059(4) 0.002(3) 0.011(3) 0.000(4)
C26 0.044(4) 0.061(4) 0.038(4) 0.003(3) 0.000(3) 0.011(4)
C27 0.040(4) 0.052(4) 0.031(3) 0.005(3) 0.004(3) 0.003(3)
C28 0.039(4) 0.056(4) 0.042(4) 0.008(3) 0.002(3) -0.004(3)
C29 0.031(3) 0.035(4) 0.051(4) 0.012(3) 0.010(3) 0.005(3)
C30 0.033(4) 0.044(4) 0.054(4) 0.004(3) 0.012(3) -0.002(3)
C31 0.041(4) 0.054(4) 0.067(5) 0.011(4) 0.001(3) 0.007(3)
C32 0.042(4) 0.056(4) 0.077(5) -0.013(4) 0.000(4) 0.015(3)
C33 0.035(4) 0.066(4) 0.058(4) -0.005(3) 0.020(3) 0.004(4)
C34 0.033(4) 0.055(4) 0.045(4) 0.005(3) 0.016(3) 0.000(3)
C35 0.053(4) 0.060(4) 0.047(4) 0.007(3) 0.025(3) 0.002(3)
C36 0.049(4) 0.043(4) 0.038(4) 0.007(3) 0.011(3) 0.000(3)
C37 0.056(4) 0.047(4) 0.035(4) 0.004(3) 0.013(3) -0.001(3)
C38 0.065(5) 0.076(5) 0.045(4) 0.001(4) 0.017(4) 0.003(4)
C39 0.090(6) 0.063(5) 0.056(5) -0.019(4) 0.019(4) -0.007(4)
C40 0.060(5) 0.069(5) 0.050(4) -0.006(4) 0.007(4) -0.014(4)
C41 0.046(4) 0.054(4) 0.050(4) 0.005(3) 0.012(3) -0.004(3)
C42 0.049(4) 0.069(5) 0.056(4) -0.004(4) 0.014(3) -0.017(4)
C43 0.072(5) 0.045(5) 0.078(6) -0.020(4) 0.016(4) 0.008(4)
C44 0.133(8) 0.095(6) 0.067(6) -0.005(5) 0.014(5) 0.005(5)
C45 0.079(6) 0.069(5) 0.111(6) 0.001(5) 0.040(5) 0.015(4)
C46 0.104(7) 0.045(5) 0.084(6) 0.015(4) 0.002(5) -0.018(5)
C47 0.298(16) 0.086(7) 0.088(8) -0.019(6) -0.014(8) 0.028(8)
C48 0.076(6) 0.092(6) 0.135(8) 0.007(5) 0.040(5) -0.010(5)
C49 0.042(4) 0.100(6) 0.055(5) -0.002(4) 0.020(4) 0.010(5)
C50 0.34(2) 0.187(12) 0.128(10) -0.038(8) 0.079(11) -0.161(13)
C51 0.34(2) 0.44(2) 0.128(11) 0.006(13) 0.033(12) 0.32(2)
C52 0.067(5) 0.088(5) 0.059(5) 0.001(4) 0.016(4) 0.011(4)

loop_
_atom_type_symbol
_atom_type_description
_atom_type_scat_dispersion_real
_atom_type_scat_dispersion_imag
_atom_type_scat_source
C C 0.0033 0.0016 'International Tables Vol C Tables 4.2.6.8 and 6.1.1.4'
H H 0.0000 0.0000 'International Tables Vol C Tables 4.2.6.8 and 6.1.1.4'
Li Li -0.0003 0.0001 'International Tables Vol C Tables 4.2.6.8 and 6.1.1.4'
O O 0.0106 0.0060 'International Tables Vol C Tables 4.2.6.8 and 6.1.1.4'
Cl Cl 0.1484 0.1585 'International Tables Vol C Tables 4.2.6.8 and 6.1.1.4'

loop_
_geom_angle_atom_site_label_1
_geom_angle_atom_site_label_2
_geom_angle_atom_site_label_3
_geom_angle
O8 Li1 O7 105.3(5)
O8 Li1 O9 114.6(6)
O7 Li1 O9 113.1(5)
O8 Li1 O1 113.2(5)
O7 Li1 O1 104.5(5)
O9 Li1 O1 105.9(5)
C1 O1 Li1 122.9(4)
C43 O7 Li1 160.2(6)
C46 O8 Li1 164.9(7)
C49 O9 Li1 157.1(8)
O1 C1 C6 119.8(5)
O1 C1 C2 118.8(5)
C6 C1 C2 121.4(5)
C1 C2 C3 117.1(6)
C1 C2 C42 122.1(5)
C3 C2 C42 120.9(6)
C4 C3 C2 122.4(6)
C3 C4 C5 119.2(6)
C4 C5 C6 120.9(6)
C1 C6 C5 118.9(6)
C1 C6 C7 120.7(5)
C5 C6 C7 120.3(6)
C9 C7 C6 116.1(5)
O2 C8 C13 116.3(5)
O2 C8 C9 121.3(5)
C13 C8 C9 122.4(5)
C10 C9 C8 116.3(6)
C10 C9 C7 121.9(6)
C8 C9 C7 121.8(5)
C11 C10 C9 122.6(6)
C12 C11 C10 119.3(6)
C11 C12 C13 121.2(6)
C12 C13 C8 118.1(6)
C12 C13 C14 120.9(6)
C8 C13 C14 121.0(5)
C13 C14 C16 114.3(4)
O3 C15 C16 122.6(5)
O3 C15 C20 116.2(5)
C16 C15 C20 121.1(5)
C17 C16 C15 118.2(5)
C17 C16 C14 119.8(5)
C15 C16 C14 122.0(5)
C18 C17 C16 121.5(6)
C17 C18 C19 119.0(6)
C20 C19 C18 121.8(6)
C19 C20 C15 118.3(5)
C19 C20 C21 121.9(5)
C15 C20 C21 119.8(5)
C23 C21 C20 115.3(5)
O4 C22 C27 119.6(5)
O4 C22 C23 118.4(5)
C27 C22 C23 121.9(5)
C22 C23 C24 117.3(5)
C22 C23 C21 122.2(5)
C24 C23 C21 120.5(5)
C25 C24 C23 122.4(6)
C24 C25 C26 118.9(6)
C25 C26 C27 121.4(6)
C22 C27 C26 118.1(5)
C22 C27 C28 122.1(5)
C26 C27 C28 119.8(5)
C30 C28 C27 113.1(5)
O5 C29 C34 122.0(5)
O5 C29 C30 115.8(5)
C34 C29 C30 122.2(5)
C31 C30 C29 117.6(6)
C31 C30 C28 121.5(5)
C29 C30 C28 120.9(5)
C32 C31 C30 121.2(6)
C31 C32 C33 120.2(6)
C34 C33 C32 120.5(6)
C29 C34 C33 118.2(5)
C29 C34 C35 121.9(5)
C33 C34 C35 119.9(5)
C37 C35 C34 116.1(5)
O6 C36 C37 116.8(5)
O6 C36 C41 121.2(5)
C37 C36 C41 122.0(6)
C38 C37 C36 117.0(6)
C38 C37 C35 121.5(6)
C36 C37 C35 121.5(5)
C39 C38 C37 122.4(6)
C38 C39 C40 120.0(6)
C39 C40 C41 121.3(6)
C40 C41 C36 117.3(6)
C40 C41 C42 121.8(6)
C36 C41 C42 121.0(6)
C41 C42 C2 114.1(5)
O7 C43 C45 119.9(7)
O7 C43 C44 122.7(7)
C45 C43 C44 117.4(7)
O8 C46 C48 120.9(8)
O8 C46 C47 120.9(9)
C48 C46 C47 118.1(8)
O9 C49 C51 127.5(12)
O9 C49 C50 118.9(9)
C51 C49 C50 113.6(12)
Cl2 C52 Cl3 110.8(4)
Cl2 C52 Cl1 111.6(4)
Cl3 C52 Cl1 110.5(4)

loop_
_geom_bond_atom_site_label_1
_geom_bond_atom_site_label_2
_geom_bond_distance
Cl1 C52 1.726(7)
Cl2 C52 1.720(7)
Cl3 C52 1.723(7)
Li1 O8 1.872(11)
Li1 O7 1.891(11)
Li1 O9 1.895(11)
Li1 O1 1.933(10)
O1 C1 1.360(6)
O2 C8 1.375(6)
O3 C15 1.363(6)
O4 C22 1.377(6)
O5 C29 1.375(6)
O6 C36 1.360(6)
O7 C43 1.185(7)
O8 C46 1.211(8)
O9 C49 1.110(7)
C1 C6 1.386(7)
C1 C2 1.396(7)
C2 C3 1.403(8)
C2 C42 1.513(8)
C3 C4 1.364(8)
C4 C5 1.378(8)
C5 C6 1.391(7)
C6 C7 1.513(7)
C7 C9 1.510(8)
C8 C13 1.391(8)
C8 C9 1.411(8)
C9 C10 1.381(8)
C10 C11 1.379(9)
C11 C12 1.379(9)
C12 C13 1.382(8)
C13 C14 1.508(8)
C14 C16 1.527(7)
C15 C16 1.395(7)
C15 C20 1.402(7)
C16 C17 1.381(7)
C17 C18 1.373(8)
C18 C19 1.387(8)
C19 C20 1.363(7)
C20 C21 1.511(7)
C21 C23 1.501(7)
C22 C27 1.387(7)
C22 C23 1.392(7)
C23 C24 1.392(7)
C24 C25 1.366(7)
C25 C26 1.379(8)
C26 C27 1.393(8)
C27 C28 1.518(7)
C28 C30 1.512(7)
C29 C34 1.386(7)
C29 C30 1.403(7)
C30 C31 1.381(7)
C31 C32 1.377(8)
C32 C33 1.388(8)
C33 C34 1.388(7)
C34 C35 1.505(7)
C35 C37 1.495(8)
C36 C37 1.392(8)
C36 C41 1.419(8)
C37 C38 1.383(8)
C38 C39 1.365(9)
C39 C40 1.369(9)
C40 C41 1.384(8)
C41 C42 1.509(8)
C43 C45 1.467(9)
C43 C44 1.494(9)
C46 C48 1.454(10)
C46 C47 1.462(11)
C49 C51 1.391(12)
C49 C50 1.471(11)
